data_7102059
loop_
_publ_author_name
'Bernardes, Gon\,calo J L'
'Marston, Justin P'
'Batsanov, Andrei S'
'Howard, Judith A K'
'Davis, Benjamin G'

_publ_section_title
;
 A trisulfide-linked glycoprotein.
;
_journal_issue 30
_journal_name_full 'Chemical communications (Cambridge, England)'
_journal_page_first 3145
_journal_page_last 3147
_journal_paper_doi 10.1039/b706682a
_journal_year 2007
_chemical_absolute_configuration rmad
_chemical_formula_moiety 'C15 H22 O11 S2'
_chemical_formula_sum 'C15 H22 O11 S2'
_chemical_formula_weight 442.45
_chemical_melting_point 423(2)
_chemical_name_common
;2,3,4,6-Tetra-O-acetyl-beta-D-glucopyranosyl
methanethiosulfonate
;
_chemical_name_systematic
;
2,3,4,6-Tetra-O-acetyl-\b-D-glucopyranosyl methanethiosulfonate
;
_chemical_optical_rotation '[\a]~D~^27^ = -19 (c 1.24, CHCl~3~)'
_space_group_IT_number 4
_symmetry_cell_setting monoclinic
_symmetry_space_group_name_Hall 'P 2yb'
_symmetry_space_group_name_H-M 'P 1 21 1'
_atom_sites_solution_hydrogens geom
_atom_sites_solution_primary direct
_atom_sites_solution_secondary difmap
_audit_creation_method SHELXL-97
_cell_angle_alpha 90.00
_cell_angle_beta 113.60(2)
_cell_angle_gamma 90.00
_cell_formula_units_Z 2
_cell_length_a 8.7903(12)
_cell_length_b 12.7736(17)
_cell_length_c 9.6066(13)
_cell_measurement_reflns_used 845
_cell_measurement_temperature 108(2)
_cell_measurement_theta_max 25.3
_cell_measurement_theta_min 12.0
_cell_volume 988.4(2)
_computing_cell_refinement 'SMART version 5.060 (Bruker, 1999)'
_computing_data_collection 'SMART version 5.060 (Bruker, 1999)'
_computing_data_reduction 'SAINT version 6.02A (Bruker, 2001)'
_computing_molecular_graphics 'SHELXTL version 6.14 (Bruker, 2003)'
_computing_publication_material 'SHELXTL version 6.14 (Bruker, 2003)'
_computing_structure_refinement 'SHELXL-97 (Sheldrick, 1997)'
_computing_structure_solution 'SHELXS-97 (Sheldrick, 1990)'
_diffrn_ambient_temperature 108(2)
_diffrn_detector_area_resol_mean 8
_diffrn_measured_fraction_theta_full 0.994
_diffrn_measured_fraction_theta_max 0.994
_diffrn_measurement_device_type 'Siemens SMART 1K CCD area detector'
_diffrn_measurement_method '\w scans'
_diffrn_radiation_monochromator graphite
_diffrn_radiation_source 'fine-focus sealed tube'
_diffrn_radiation_type MoK\a
_diffrn_radiation_wavelength 0.71073
_diffrn_reflns_av_R_equivalents 0.0276
_diffrn_reflns_av_sigmaI/netI 0.0242
_diffrn_reflns_limit_h_max 11
_diffrn_reflns_limit_h_min -12
_diffrn_reflns_limit_k_max 17
_diffrn_reflns_limit_k_min -17
_diffrn_reflns_limit_l_max 13
_diffrn_reflns_limit_l_min -13
_diffrn_reflns_number 12148
_diffrn_reflns_theta_full 29.05
_diffrn_reflns_theta_max 29.05
_diffrn_reflns_theta_min 2.31
_diffrn_standards_number 0
_exptl_absorpt_coefficient_mu 0.325
_exptl_absorpt_correction_type none
_exptl_crystal_colour colourless
_exptl_crystal_density_diffrn 1.487
_exptl_crystal_density_method 'not measured'
_exptl_crystal_description block
_exptl_crystal_F_000 464
_exptl_crystal_size_max 0.55
_exptl_crystal_size_mid 0.35
_exptl_crystal_size_min 0.14
_refine_diff_density_max 0.342
_refine_diff_density_min -0.189
_refine_diff_density_rms 0.048
_refine_ls_abs_structure_details 'Flack H D (1983), Acta Cryst. A39, 876-881'
_refine_ls_abs_structure_Flack 0.06(4)
_refine_ls_extinction_method none
_refine_ls_goodness_of_fit_ref 1.052
_refine_ls_hydrogen_treatment constr
_refine_ls_matrix_type full
_refine_ls_number_parameters 263
_refine_ls_number_reflns 5179
_refine_ls_number_restraints 1
_refine_ls_restrained_S_all 1.051
_refine_ls_R_factor_all 0.0273
_refine_ls_R_factor_gt 0.0264
_refine_ls_shift/su_max 0.002
_refine_ls_shift/su_mean 0.000
_refine_ls_structure_factor_coef Fsqd
_refine_ls_weighting_details 'calc w=1/[\s^2^(Fo^2^)+(0.0441P)^2^+0.1043P] where P=(Fo^2^+2Fc^2^)/3'
_refine_ls_weighting_scheme calc
_refine_ls_wR_factor_gt 0.0680
_refine_ls_wR_factor_ref 0.0688
_reflns_Friedel_coverage 0.90
_reflns_number_gt 5038
_reflns_number_total 5179
_reflns_threshold_expression I>2\s(I)
_cod_data_source_file b706682a.txt
_cod_data_source_block (3)
_cod_depositor_comments
;
The following automatic conversions were performed:
'_symmetry_cell_setting' value 'Monoclinic' changed to 'monoclinic'
according to '/home/saulius/struct/CIF-dictionaries/cif_core.dic'
dictionary named 'cif_core.dic' version 2.4.1 from 2010-06-29.

Automatic conversion script
Id: cif_fix_enum 1527 2010-12-29 10:47:43Z saulius 
;
_cod_original_sg_symbol_H-M 'P 21'
_cod_database_code 7102059

loop_
_symmetry_equiv_pos_as_xyz
'x, y, z'
'-x, y+1/2, -z'

loop_
_atom_site_label
_atom_site_type_symbol
_atom_site_fract_x
_atom_site_fract_y
_atom_site_fract_z
_atom_site_U_iso_or_equiv
_atom_site_adp_type
_atom_site_occupancy
_atom_site_symmetry_multiplicity
_atom_site_calc_flag
_atom_site_refinement_flags
S1 S 0.28414(4) 0.34872(3) 0.81363(3) 0.01923(7) Uani 1 1 d .
S2 S 0.06556(4) 0.36922(2) 0.84538(4) 0.01947(8) Uani 1 1 d .
O1 O 0.14481(11) 0.37737(7) 0.51842(10) 0.01596(17) Uani 1 1 d .
O2 O 0.50028(12) 0.52882(7) 0.76942(11) 0.01781(19) Uani 1 1 d .
O3 O 0.54359(11) 0.52743(8) 0.49567(11) 0.01774(19) Uani 1 1 d .
O4 O 0.19751(12) 0.54680(8) 0.23579(10) 0.01714(18) Uani 1 1 d .
O6 O -0.17649(11) 0.36850(8) 0.25684(11) 0.01892(18) Uani 1 1 d .
O11 O 0.10295(15) 0.32162(10) 0.99107(12) 0.0289(2) Uani 1 1 d .
O12 O 0.01565(16) 0.47710(9) 0.82085(15) 0.0315(3) Uani 1 1 d .
O20 O 0.69179(14) 0.40388(9) 0.88366(13) 0.0269(2) Uani 1 1 d .
O30 O 0.51032(14) 0.69845(8) 0.42874(13) 0.0257(2) Uani 1 1 d .
O40 O 0.40543(14) 0.50775(9) 0.16276(12) 0.0242(2) Uani 1 1 d .
O60 O -0.14949(13) 0.20111(8) 0.33942(13) 0.0243(2) Uani 1 1 d .
C1 C 0.24347(16) 0.43350(10) 0.65143(14) 0.0152(2) Uani 1 1 d .
H1 H 0.1852 0.4985 0.6608 0.018 Uiso 1 1 d R
C2 C 0.41015(16) 0.46021(10) 0.64499(14) 0.0152(2) Uani 1 1 d .
H2 H 0.4754 0.3953 0.6496 0.018 Uiso 1 1 d R
C3 C 0.38235(16) 0.52245(10) 0.50120(15) 0.0149(2) Uani 1 1 d .
H3 H 0.3440 0.5947 0.5107 0.018 Uiso 1 1 d R
C4 C 0.25656(16) 0.47036(10) 0.35710(14) 0.0149(2) Uani 1 1 d .
H4 H 0.3069 0.4088 0.3274 0.018 Uiso 1 1 d R
C5 C 0.10087(16) 0.43812(10) 0.38220(14) 0.0149(2) Uani 1 1 d .
H5 H 0.0394 0.5021 0.3897 0.018 Uiso 1 1 d R
C6 C -0.01283(15) 0.36910(12) 0.25482(14) 0.0179(2) Uani 1 1 d .
H6A H -0.0192 0.3959 0.1560 0.022 Uiso 1 1 d R
H6B H 0.0317 0.2970 0.2681 0.022 Uiso 1 1 d R
C10 C -0.0851(2) 0.29375(14) 0.70247(18) 0.0281(3) Uani 1 1 d .
H10A H -0.1939 0.3050 0.7057 0.040(3) Uiso 1 1 d R
H10B H -0.0556 0.2195 0.7195 0.040(3) Uiso 1 1 d R
H10C H -0.0895 0.3149 0.6029 0.040(3) Uiso 1 1 d R
C20 C 0.64028(17) 0.49088(11) 0.88283(15) 0.0194(2) Uani 1 1 d .
C21 C 0.7138(2) 0.57264(13) 1.00338(18) 0.0303(3) Uani 1 1 d .
H21A H 0.6545 0.5729 1.0707 0.063(5) Uiso 1 1 d R
H21B H 0.7036 0.6415 0.9556 0.063(5) Uiso 1 1 d R
H21C H 0.8313 0.5569 1.0626 0.063(5) Uiso 1 1 d R
C30 C 0.59393(17) 0.62019(11) 0.45883(15) 0.0185(3) Uani 1 1 d .
C31 C 0.76435(18) 0.60824(13) 0.46095(19) 0.0248(3) Uani 1 1 d .
H31A H 0.7601 0.5604 0.3798 0.044(4) Uiso 1 1 d R
H31B H 0.8393 0.5798 0.5593 0.044(4) Uiso 1 1 d R
H31C H 0.8052 0.6767 0.4451 0.044(4) Uiso 1 1 d R
C40 C 0.28675(17) 0.56022(11) 0.14824(15) 0.0179(2) Uani 1 1 d .
C41 C 0.2206(2) 0.64938(12) 0.03972(17) 0.0244(3) Uani 1 1 d .
H41A H 0.2801 0.7137 0.0862 0.044(4) Uiso 1 1 d R
H41B H 0.1020 0.6583 0.0155 0.044(4) Uiso 1 1 d R
H41C H 0.2365 0.6346 -0.0537 0.044(4) Uiso 1 1 d R
C60 C -0.23138(16) 0.27938(11) 0.29680(14) 0.0169(2) Uani 1 1 d .
C61 C -0.40677(18) 0.29307(12) 0.28192(19) 0.0254(3) Uani 1 1 d .
H61A H -0.4555 0.2243 0.2838 0.057(4) Uiso 1 1 d R
H61B H -0.4719 0.3283 0.1857 0.057(4) Uiso 1 1 d R
H61C H -0.4075 0.3356 0.3666 0.057(4) Uiso 1 1 d R

loop_
_atom_site_aniso_label
_atom_site_aniso_U_11
_atom_site_aniso_U_22
_atom_site_aniso_U_33
_atom_site_aniso_U_23
_atom_site_aniso_U_13
_atom_site_aniso_U_12
S1 0.02178(14) 0.02070(16) 0.01648(13) 0.00348(11) 0.00899(11) -0.00017(12)
S2 0.02392(15) 0.01900(16) 0.01916(14) -0.00294(12) 0.01248(11) -0.00425(12)
O1 0.0185(4) 0.0155(4) 0.0140(4) 0.0009(3) 0.0065(3) -0.0028(3)
O2 0.0182(4) 0.0144(4) 0.0178(4) -0.0009(3) 0.0040(3) -0.0003(3)
O3 0.0141(4) 0.0164(4) 0.0240(4) 0.0026(4) 0.0089(4) -0.0007(3)
O4 0.0194(4) 0.0173(5) 0.0164(4) 0.0040(3) 0.0090(3) 0.0019(3)
O6 0.0150(4) 0.0186(4) 0.0235(4) 0.0028(4) 0.0081(3) 0.0002(4)
O11 0.0323(6) 0.0378(6) 0.0215(5) 0.0004(4) 0.0160(4) -0.0044(5)
O12 0.0335(6) 0.0226(5) 0.0462(7) -0.0025(5) 0.0243(5) -0.0012(5)
O20 0.0252(5) 0.0226(5) 0.0272(5) 0.0014(4) 0.0045(4) 0.0056(4)
O30 0.0271(5) 0.0177(5) 0.0365(6) 0.0042(4) 0.0174(5) 0.0000(4)
O40 0.0263(5) 0.0256(5) 0.0268(5) 0.0026(4) 0.0168(4) 0.0024(4)
O60 0.0241(5) 0.0171(5) 0.0309(5) 0.0013(4) 0.0103(4) 0.0017(4)
C1 0.0175(6) 0.0152(6) 0.0143(5) 0.0012(4) 0.0077(4) -0.0009(4)
C2 0.0161(6) 0.0134(5) 0.0161(5) 0.0004(4) 0.0063(4) -0.0004(4)
C3 0.0148(5) 0.0145(6) 0.0173(5) 0.0011(4) 0.0085(4) 0.0002(4)
C4 0.0158(6) 0.0148(5) 0.0154(5) 0.0020(4) 0.0077(4) 0.0005(4)
C5 0.0146(5) 0.0162(6) 0.0150(5) 0.0009(4) 0.0072(4) 0.0000(4)
C6 0.0154(5) 0.0227(6) 0.0174(5) -0.0008(5) 0.0084(4) -0.0013(5)
C10 0.0286(7) 0.0332(8) 0.0247(7) -0.0082(6) 0.0130(6) -0.0136(6)
C20 0.0184(6) 0.0190(6) 0.0194(6) 0.0029(5) 0.0061(5) -0.0009(5)
C21 0.0309(8) 0.0252(7) 0.0237(7) -0.0025(6) -0.0007(6) -0.0021(6)
C30 0.0193(6) 0.0177(6) 0.0198(6) -0.0006(5) 0.0092(5) -0.0034(5)
C31 0.0183(6) 0.0254(7) 0.0330(7) 0.0024(6) 0.0125(6) -0.0035(5)
C40 0.0221(6) 0.0173(6) 0.0162(5) -0.0011(5) 0.0097(5) -0.0036(5)
C41 0.0355(8) 0.0202(7) 0.0210(6) 0.0044(5) 0.0150(6) 0.0005(6)
C60 0.0172(6) 0.0174(6) 0.0154(5) -0.0018(4) 0.0057(5) -0.0020(5)
C61 0.0180(6) 0.0205(7) 0.0388(8) 0.0025(6) 0.0127(6) -0.0017(5)

loop_
_atom_type_symbol
_atom_type_description
_atom_type_scat_dispersion_real
_atom_type_scat_dispersion_imag
_atom_type_scat_source
C C 0.0033 0.0016 'International Tables Vol C Tables 4.2.6.8 and 6.1.1.4'
H H 0.0000 0.0000 'International Tables Vol C Tables 4.2.6.8 and 6.1.1.4'
O O 0.0106 0.0060 'International Tables Vol C Tables 4.2.6.8 and 6.1.1.4'
S S 0.1246 0.1234 'International Tables Vol C Tables 4.2.6.8 and 6.1.1.4'

loop_
_geom_angle_atom_site_label_1
_geom_angle_atom_site_label_2
_geom_angle_atom_site_label_3
_geom_angle
C1 S1 S2 100.09(5)
O12 S2 O11 120.06(7)
O12 S2 C10 108.16(9)
O11 S2 C10 109.52(8)
O12 S2 S1 109.65(5)
O11 S2 S1 103.00(5)
C10 S2 S1 105.48(6)
C1 O1 C5 113.11(9)
C20 O2 C2 117.90(10)
C30 O3 C3 118.38(10)
C40 O4 C4 117.98(10)
C60 O6 C6 118.59(11)
O1 C1 C2 109.06(10)
O1 C1 S1 108.16(8)
C2 C1 S1 107.80(9)
O1 C1 H1 110.5
C2 C1 H1 110.6
S1 C1 H1 110.6
O2 C2 C3 105.68(10)
O2 C2 C1 108.68(10)
C3 C2 C1 110.11(10)
O2 C2 H2 110.7
C3 C2 H2 110.7
C1 C2 H2 110.8
O3 C3 C2 104.65(10)
O3 C3 C4 110.49(10)
C2 C3 C4 112.76(10)
O3 C3 H3 109.6
C2 C3 H3 109.6
C4 C3 H3 109.6
O4 C4 C3 109.28(10)
O4 C4 C5 104.60(10)
C3 C4 C5 109.86(10)
O4 C4 H4 111.0
C3 C4 H4 110.9
C5 C4 H4 111.0
O1 C5 C6 105.76(10)
O1 C5 C4 110.87(10)
C6 C5 C4 111.71(10)
O1 C5 H5 109.4
C6 C5 H5 109.5
C4 C5 H5 109.5
O6 C6 C5 109.29(10)
O6 C6 H6A 109.9
C5 C6 H6A 109.9
O6 C6 H6B 109.7
C5 C6 H6B 109.8
H6A C6 H6B 108.3
S2 C10 H10A 109.5
S2 C10 H10B 109.5
H10A C10 H10B 109.5
S2 C10 H10C 109.5
H10A C10 H10C 109.5
H10B C10 H10C 109.5
O20 C20 O2 123.50(13)
O20 C20 C21 126.55(13)
O2 C20 C21 109.94(12)
C20 C21 H21A 109.5
C20 C21 H21B 109.5
H21A C21 H21B 109.5
C20 C21 H21C 109.5
H21A C21 H21C 109.5
H21B C21 H21C 109.5
O30 C30 O3 123.65(12)
O30 C30 C31 126.75(13)
O3 C30 C31 109.60(11)
C30 C31 H31A 109.5
C30 C31 H31B 109.5
H31A C31 H31B 109.5
C30 C31 H31C 109.5
H31A C31 H31C 109.5
H31B C31 H31C 109.5
O40 C40 O4 122.89(13)
O40 C40 C41 125.69(13)
O4 C40 C41 111.38(12)
C40 C41 H41A 109.5
C40 C41 H41B 109.5
H41A C41 H41B 109.5
C40 C41 H41C 109.5
H41A C41 H41C 109.5
H41B C41 H41C 109.5
O60 C60 O6 124.31(12)
O60 C60 C61 125.51(13)
O6 C60 C61 110.18(12)
C60 C61 H61A 109.5
C60 C61 H61B 109.5
H61A C61 H61B 109.5
C60 C61 H61C 109.5
H61A C61 H61C 109.5
H61B C61 H61C 109.5

loop_
_geom_bond_atom_site_label_1
_geom_bond_atom_site_label_2
_geom_bond_distance
S1 C1 1.8118(13)
S1 S2 2.0791(5)
S2 O12 1.4367(12)
S2 O11 1.4381(11)
S2 C10 1.7641(16)
O1 C1 1.4182(16)
O1 C5 1.4350(15)
O2 C20 1.3649(16)
O2 C2 1.4375(15)
O3 C30 1.3603(16)
O3 C3 1.4408(15)
O4 C40 1.3713(15)
O4 C4 1.4480(15)
O6 C60 1.3507(16)
O6 C6 1.4466(15)
O20 C20 1.1989(18)
O30 C30 1.2053(18)
O40 C40 1.2002(18)
O60 C60 1.2038(18)
C1 C2 1.5296(18)
C1 H1 0.9989
C2 C3 1.5262(17)
C2 H2 0.9989
C3 C4 1.5350(18)
C3 H3 0.9989
C4 C5 1.5378(17)
C4 H4 0.9989
C5 C6 1.5147(18)
C5 H5 0.9989
C6 H6A 0.9888
C6 H6B 0.9889
C10 H10A 0.9800
C10 H10B 0.9800
C10 H10C 0.9800
C20 C21 1.500(2)
C21 H21A 0.9800
C21 H21B 0.9800
C21 H21C 0.9800
C30 C31 1.498(2)
C31 H31A 0.9800
C31 H31B 0.9800
C31 H31C 0.9800
C40 C41 1.4956(19)
C41 H41A 0.9800
C41 H41B 0.9800
C41 H41C 0.9800
C60 C61 1.5005(19)
C61 H61A 0.9800
C61 H61B 0.9800
C61 H61C 0.9800

loop_
_geom_torsion_atom_site_label_1
_geom_torsion_atom_site_label_2
_geom_torsion_atom_site_label_3
_geom_torsion_atom_site_label_4
_geom_torsion
C1 S1 S2 O12 -39.51(7)
C1 S1 S2 O11 -168.43(7)
C1 S1 S2 C10 76.74(8)
C5 O1 C1 C2 -64.57(13)
C5 O1 C1 S1 178.44(8)
S2 S1 C1 O1 -82.23(8)
S2 S1 C1 C2 159.98(8)
C20 O2 C2 C3 -130.04(11)
C20 O2 C2 C1 111.79(12)
O1 C1 C2 O2 172.36(9)
S1 C1 C2 O2 -70.44(11)
O1 C1 C2 C3 57.03(13)
S1 C1 C2 C3 174.24(8)
C30 O3 C3 C2 -136.56(11)
C30 O3 C3 C4 101.80(13)
O2 C2 C3 O3 72.03(12)
C1 C2 C3 O3 -170.77(10)
O2 C2 C3 C4 -167.84(10)
C1 C2 C3 C4 -50.64(14)
C40 O4 C4 C3 87.36(13)
C40 O4 C4 C5 -155.06(11)
O3 C3 C4 O4 -81.28(12)
C2 C3 C4 O4 162.00(10)
O3 C3 C4 C5 164.50(10)
C2 C3 C4 C5 47.79(14)
C1 O1 C5 C6 -176.13(10)
C1 O1 C5 C4 62.60(13)
O4 C4 C5 O1 -169.04(9)
C3 C4 C5 O1 -51.86(14)
O4 C4 C5 C6 73.26(13)
C3 C4 C5 C6 -169.56(11)
C60 O6 C6 C5 -111.08(13)
O1 C5 C6 O6 77.35(12)
C4 C5 C6 O6 -161.92(10)
C2 O2 C20 O20 0.2(2)
C2 O2 C20 C21 -178.55(12)
C3 O3 C30 O30 -0.9(2)
C3 O3 C30 C31 179.54(11)
C4 O4 C40 O40 4.09(19)
C4 O4 C40 C41 -173.84(11)
C6 O6 C60 O60 4.33(19)
C6 O6 C60 C61 -176.34(11)

loop_
_cod_related_entry_id
_cod_related_entry_database
_cod_related_entry_code
1 ChemSpider 8774692
